data_7013595
loop_
_publ_author_name
'Kilian, Petr'
'Slawin, Alexandra M. Z.'
'Woollins, J. Derek'

_publ_section_title
;
 A structural study of 1,8-bis(dimethyl phosphonito) naphthalene and
 related crowded chalcogeno derivatives
;
_journal_issue 20
_journal_name_full 'Dalton Transactions'
_journal_page_first 3876
_journal_paper_doi 10.1039/b310392g
_journal_year 2003
_chemical_formula_sum 'C14 H18 O5 P2 S'
_chemical_formula_weight 360.28
_chemical_name_systematic
;
?
;
_space_group_IT_number 19
_symmetry_cell_setting orthorhombic
_symmetry_space_group_name_Hall 'P 2ac 2ab'
_symmetry_space_group_name_H-M 'P 21 21 21'
_atom_sites_solution_hydrogens geom
_atom_sites_solution_primary direct
_atom_sites_solution_secondary difmap
_audit_creation_method SHELXL-97
_cell_angle_alpha 90.00
_cell_angle_beta 90.00
_cell_angle_gamma 90.00
_cell_formula_units_Z 4
_cell_length_a 8.7123(11)
_cell_length_b 11.3762(14)
_cell_length_c 16.496(2)
_cell_measurement_reflns_used 163
_cell_measurement_temperature 125(2)
_cell_measurement_theta_max 28
_cell_measurement_theta_min 12
_cell_volume 1635.0(3)
_computing_cell_refinement 'Bruker SMART'
_computing_data_collection 'Bruker SMART'
_computing_data_reduction 'Bruker SHELXTL'
_computing_molecular_graphics 'Bruker SHELXTL'
_computing_publication_material 'Bruker SHELXTL'
_computing_structure_refinement 'SHELXL-97 (Sheldrick, 1997)'
_computing_structure_solution 'SHELXS-97 (Sheldrick, 1990)'
_diffrn_ambient_temperature 125(2)
_diffrn_detector_area_resol_mean 0.83
_diffrn_measured_fraction_theta_full 0.982
_diffrn_measured_fraction_theta_max 0.982
_diffrn_measurement_device_type 'CCD area detector'
_diffrn_measurement_method 'phi and omega scans'
_diffrn_radiation_monochromator graphite
_diffrn_radiation_source 'fine-focus sealed tube'
_diffrn_radiation_type MoK\a
_diffrn_radiation_wavelength 0.71073
_diffrn_reflns_av_R_equivalents 0.0358
_diffrn_reflns_av_sigmaI/netI 0.0640
_diffrn_reflns_limit_h_max 10
_diffrn_reflns_limit_h_min -9
_diffrn_reflns_limit_k_max 9
_diffrn_reflns_limit_k_min -13
_diffrn_reflns_limit_l_max 15
_diffrn_reflns_limit_l_min -19
_diffrn_reflns_number 5606
_diffrn_reflns_theta_full 25.36
_diffrn_reflns_theta_max 25.36
_diffrn_reflns_theta_min 2.17
_exptl_absorpt_coefficient_mu 0.413
_exptl_absorpt_correction_T_max 1.00000
_exptl_absorpt_correction_T_min 0.825131
_exptl_absorpt_correction_type multi-scan
_exptl_crystal_colour colourless
_exptl_crystal_density_diffrn 1.464
_exptl_crystal_density_method 'not measured'
_exptl_crystal_description prism
_exptl_crystal_F_000 752
_exptl_crystal_size_max .15
_exptl_crystal_size_mid .1
_exptl_crystal_size_min .1
_refine_diff_density_max 0.282
_refine_diff_density_min -0.239
_refine_diff_density_rms 0.057
_refine_ls_abs_structure_details 'Flack H D (1983), Acta Cryst. A39, 876-881'
_refine_ls_abs_structure_Flack 0.02(11)
_refine_ls_extinction_coef 0.0005(8)
_refine_ls_extinction_expression Fc^*^=kFc[1+0.001xFc^2^\l^3^/sin(2\q)]^-1/4^
_refine_ls_extinction_method SHELXL
_refine_ls_goodness_of_fit_ref 0.945
_refine_ls_hydrogen_treatment mixed
_refine_ls_matrix_type full
_refine_ls_number_parameters 204
_refine_ls_number_reflns 2895
_refine_ls_number_restraints 0
_refine_ls_restrained_S_all 0.945
_refine_ls_R_factor_all 0.0528
_refine_ls_R_factor_gt 0.0391
_refine_ls_shift/su_max 0.026
_refine_ls_shift/su_mean 0.001
_refine_ls_structure_factor_coef Fsqd
_refine_ls_weighting_details 'calc w=1/[\s^2^(Fo^2^)+(0.0445P)^2^+0.0000P] where P=(Fo^2^+2Fc^2^)/3'
_refine_ls_weighting_scheme calc
_refine_ls_wR_factor_gt 0.0785
_refine_ls_wR_factor_ref 0.0819
_reflns_number_gt 2362
_reflns_number_total 2895
_reflns_threshold_expression >2sigma(I)
_cod_data_source_file b310392g.txt
_cod_data_source_block pkadw39
_cod_depositor_comments
;
The following automatic conversions were performed:
'_symmetry_cell_setting' value 'Orthorhombic' changed to 'orthorhombic'
according to '/home/saulius/struct/CIF-dictionaries/cif_core.dic'
dictionary named 'cif_core.dic' version 2.4.1 from
2010-06-29.

'_exptl_absorpt_correction_type' value 'multiscan' changed to
'multi-scan' according to
'/home/saulius/struct/CIF-dictionaries/cif_core.dic' dictionary named
'cif_core.dic' version 2.4.1 from 2010-06-29.

Automatic conversion script
Id: cif_fix_enum 1527 2010-12-29 10:47:43Z saulius 
;
_cod_original_cell_volume 1634.9(4)
_cod_original_sg_symbol_H-M P2(1)2(1)2(1)
_cod_database_code 7013595

loop_
_symmetry_equiv_pos_as_xyz
'x, y, z'
'-x+1/2, -y, z+1/2'
'-x, y+1/2, -z+1/2'
'x+1/2, -y+1/2, -z'

loop_
_atom_site_label
_atom_site_type_symbol
_atom_site_fract_x
_atom_site_fract_y
_atom_site_fract_z
_atom_site_U_iso_or_equiv
_atom_site_adp_type
_atom_site_occupancy
_atom_site_symmetry_multiplicity
_atom_site_calc_flag
_atom_site_refinement_flags
_atom_site_disorder_assembly
_atom_site_disorder_group
S1 S 0.80999(10) 0.63006(7) 0.54899(6) 0.0254(2) Uani 1 1 d . . .
P1 P 0.94601(10) 0.49833(8) 0.53259(6) 0.0197(2) Uani 1 1 d . . .
C1 C 1.1230(4) 0.4934(3) 0.5906(2) 0.0187(7) Uani 1 1 d . . .
C2 C 1.2230(4) 0.5794(3) 0.5642(2) 0.0248(9) Uani 1 1 d . . .
H2A H 1.1847 0.6411 0.5312 0.030 Uiso 1 1 calc R . .
C3 C 1.3795(4) 0.5786(3) 0.5847(2) 0.0268(9) Uani 1 1 d . . .
H3A H 1.4442 0.6418 0.5689 0.032 Uiso 1 1 calc R . .
C4 C 1.4368(4) 0.4875(3) 0.6269(2) 0.0242(8) Uani 1 1 d . . .
H4A H 1.5441 0.4836 0.6368 0.029 Uiso 1 1 calc R . .
C5 C 1.3398(3) 0.3968(3) 0.6568(2) 0.0176(8) Uani 1 1 d . . .
C6 C 1.4052(4) 0.3004(3) 0.6981(2) 0.0215(8) Uani 1 1 d . . .
H6A H 1.5137 0.2946 0.7021 0.026 Uiso 1 1 calc R . .
C7 C 1.3156(4) 0.2152(3) 0.7322(2) 0.0243(8) Uani 1 1 d . . .
H7A H 1.3607 0.1470 0.7554 0.029 Uiso 1 1 calc R . .
C8 C 1.1562(3) 0.2302(3) 0.7324(2) 0.0198(8) Uani 1 1 d . . .
H8A H 1.0948 0.1763 0.7621 0.024 Uiso 1 1 calc R . .
C9 C 1.0849(3) 0.3207(3) 0.6910(2) 0.0164(7) Uani 1 1 d . . .
C10 C 1.1766(4) 0.4038(3) 0.6445(2) 0.0164(7) Uani 1 1 d . . .
P9 P 0.88711(10) 0.34395(7) 0.72016(6) 0.0196(2) Uani 1 1 d . . .
O9 O 0.8306(3) 0.46371(18) 0.70815(16) 0.0267(6) Uani 1 1 d . . .
O11 O 0.8833(3) 0.36959(18) 0.54426(15) 0.0237(5) Uani 1 1 d . . .
C11 C 0.7441(4) 0.3321(3) 0.5024(2) 0.0309(9) Uani 1 1 d . . .
H11A H 0.6592 0.3845 0.5169 0.046 Uiso 1 1 calc R . .
H11B H 0.7187 0.2515 0.5183 0.046 Uiso 1 1 calc R . .
H11C H 0.7609 0.3352 0.4436 0.046 Uiso 1 1 calc R . .
O12 O 1.0086(3) 0.4914(2) 0.44175(14) 0.0288(6) Uani 1 1 d . . .
C12 C 0.9860(5) 0.5770(3) 0.3797(3) 0.0455(12) Uani 1 1 d . . .
H12A H 0.9014 0.6293 0.3950 0.068 Uiso 1 1 calc R . .
H12B H 0.9610 0.5373 0.3286 0.068 Uiso 1 1 calc R . .
H12C H 1.0801 0.6232 0.3728 0.068 Uiso 1 1 calc R . .
O13 O 0.7793(3) 0.2493(2) 0.68044(15) 0.0264(6) Uani 1 1 d . . .
C13 C 0.8016(6) 0.1257(3) 0.6857(3) 0.0601(15) Uani 1 1 d . . .
H13A H 0.9101 0.1073 0.6767 0.090 Uiso 1 1 calc R . .
H13B H 0.7391 0.0864 0.6445 0.090 Uiso 1 1 calc R . .
H13C H 0.7709 0.0983 0.7396 0.090 Uiso 1 1 calc R . .
O14 O 0.8816(3) 0.30212(19) 0.81180(15) 0.0254(6) Uani 1 1 d . . .
C14 C 0.9547(5) 0.3745(3) 0.8724(2) 0.0345(10) Uani 1 1 d . . .
H14A H 1.0664 0.3674 0.8674 0.052 Uiso 1 1 calc R . .
H14B H 0.9227 0.3486 0.9265 0.052 Uiso 1 1 calc R . .
H14C H 0.9245 0.4567 0.8644 0.052 Uiso 1 1 calc R . .

loop_
_atom_site_aniso_label
_atom_site_aniso_U_11
_atom_site_aniso_U_22
_atom_site_aniso_U_33
_atom_site_aniso_U_23
_atom_site_aniso_U_13
_atom_site_aniso_U_12
S1 0.0264(4) 0.0221(4) 0.0278(6) 0.0006(4) -0.0015(4) 0.0076(4)
P1 0.0230(4) 0.0162(4) 0.0200(5) 0.0023(4) -0.0005(4) 0.0020(4)
C1 0.0208(16) 0.0158(16) 0.0195(19) -0.0034(15) 0.0035(15) 0.0028(15)
C2 0.029(2) 0.0164(17) 0.029(2) 0.0018(15) -0.0023(17) -0.0046(14)
C3 0.0278(19) 0.0203(18) 0.032(2) -0.0008(16) 0.0069(19) -0.0055(17)
C4 0.0180(16) 0.028(2) 0.026(2) -0.0078(18) 0.0015(15) -0.0017(16)
C5 0.0213(18) 0.0172(16) 0.014(2) -0.0069(14) 0.0003(14) 0.0006(13)
C6 0.0183(17) 0.0256(18) 0.021(2) -0.0080(16) -0.0012(15) 0.0048(14)
C7 0.0272(18) 0.0193(17) 0.026(2) 0.0018(15) -0.0016(18) 0.0105(15)
C8 0.0240(18) 0.0177(16) 0.018(2) 0.0002(14) 0.0037(15) 0.0013(13)
C9 0.0135(16) 0.0198(17) 0.0158(19) -0.0035(14) 0.0003(13) 0.0022(13)
C10 0.0190(16) 0.0149(15) 0.0151(19) -0.0055(14) 0.0026(15) 0.0011(13)
P9 0.0173(4) 0.0172(4) 0.0244(6) 0.0021(4) 0.0040(4) 0.0012(4)
O9 0.0268(13) 0.0223(12) 0.0311(16) 0.0024(11) 0.0055(12) 0.0066(10)
O11 0.0253(12) 0.0196(11) 0.0263(15) 0.0001(11) -0.0069(12) -0.0015(10)
C11 0.038(2) 0.027(2) 0.028(2) -0.0065(17) -0.0088(17) -0.0040(16)
O12 0.0387(14) 0.0271(13) 0.0208(15) 0.0037(13) 0.0028(11) 0.0110(12)
C12 0.065(3) 0.041(2) 0.030(3) 0.014(2) 0.009(2) 0.020(2)
O13 0.0203(12) 0.0235(12) 0.0353(17) 0.0032(11) -0.0007(11) -0.0021(10)
C13 0.057(3) 0.021(2) 0.102(4) -0.002(2) -0.044(3) -0.007(2)
O14 0.0285(13) 0.0236(12) 0.0242(15) 0.0035(11) 0.0060(12) 0.0021(11)
C14 0.042(2) 0.036(2) 0.026(2) 0.0017(19) 0.0077(19) 0.0031(18)

loop_
_atom_type_symbol
_atom_type_description
_atom_type_scat_dispersion_real
_atom_type_scat_dispersion_imag
_atom_type_scat_source
C C 0.0033 0.0016 'International Tables Vol C Tables 4.2.6.8 and 6.1.1.4'
H H 0.0000 0.0000 'International Tables Vol C Tables 4.2.6.8 and 6.1.1.4'
O O 0.0106 0.0060 'International Tables Vol C Tables 4.2.6.8 and 6.1.1.4'
P P 0.1023 0.0942 'International Tables Vol C Tables 4.2.6.8 and 6.1.1.4'
S S 0.1246 0.1234 'International Tables Vol C Tables 4.2.6.8 and 6.1.1.4'

loop_
_geom_angle_atom_site_label_1
_geom_angle_atom_site_label_2
_geom_angle_atom_site_label_3
_geom_angle
_geom_angle_site_symmetry_1
_geom_angle_site_symmetry_3
_geom_angle_publ_flag
O11 P1 O12 100.79(13) . . ?
O11 P1 C1 101.61(14) . . ?
O12 P1 C1 101.71(14) . . ?
O11 P1 S1 119.49(10) . . ?
O12 P1 S1 112.31(10) . . ?
C1 P1 S1 118.15(11) . . ?
C2 C1 C10 119.7(3) . . ?
C2 C1 P1 110.4(3) . . ?
C10 C1 P1 128.8(2) . . ?
C1 C2 C3 122.2(3) . . ?
C1 C2 H2A 118.9 . . ?
C3 C2 H2A 118.9 . . ?
C4 C3 C2 119.3(3) . . ?
C4 C3 H3A 120.3 . . ?
C2 C3 H3A 120.3 . . ?
C3 C4 C5 121.2(3) . . ?
C3 C4 H4A 119.4 . . ?
C5 C4 H4A 119.4 . . ?
C6 C5 C4 119.4(3) . . ?
C6 C5 C10 120.7(3) . . ?
C4 C5 C10 119.9(3) . . ?
C7 C6 C5 121.3(3) . . ?
C7 C6 H6A 119.4 . . ?
C5 C6 H6A 119.4 . . ?
C6 C7 C8 118.8(3) . . ?
C6 C7 H7A 120.6 . . ?
C8 C7 H7A 120.6 . . ?
C9 C8 C7 122.4(3) . . ?
C9 C8 H8A 118.8 . . ?
C7 C8 H8A 118.8 . . ?
C8 C9 C10 119.8(3) . . ?
C8 C9 P9 113.9(2) . . ?
C10 C9 P9 124.6(2) . . ?
C1 C10 C5 116.7(3) . . ?
C1 C10 C9 127.7(3) . . ?
C5 C10 C9 115.6(3) . . ?
O9 P9 O13 112.37(14) . . ?
O9 P9 O14 113.50(14) . . ?
O13 P9 O14 100.00(13) . . ?
O9 P9 C9 114.90(14) . . ?
O13 P9 C9 111.00(14) . . ?
O14 P9 C9 103.80(15) . . ?
C11 O11 P1 120.1(2) . . ?
O11 C11 H11A 109.5 . . ?
O11 C11 H11B 109.5 . . ?
H11A C11 H11B 109.5 . . ?
O11 C11 H11C 109.5 . . ?
H11A C11 H11C 109.5 . . ?
H11B C11 H11C 109.5 . . ?
C12 O12 P1 126.4(2) . . ?
O12 C12 H12A 109.5 . . ?
O12 C12 H12B 109.5 . . ?
H12A C12 H12B 109.5 . . ?
O12 C12 H12C 109.5 . . ?
H12A C12 H12C 109.5 . . ?
H12B C12 H12C 109.5 . . ?
C13 O13 P9 124.8(2) . . ?
O13 C13 H13A 109.5 . . ?
O13 C13 H13B 109.5 . . ?
H13A C13 H13B 109.5 . . ?
O13 C13 H13C 109.5 . . ?
H13A C13 H13C 109.5 . . ?
H13B C13 H13C 109.5 . . ?
C14 O14 P9 118.4(2) . . ?
O14 C14 H14A 109.5 . . ?
O14 C14 H14B 109.5 . . ?
H14A C14 H14B 109.5 . . ?
O14 C14 H14C 109.5 . . ?
H14A C14 H14C 109.5 . . ?
H14B C14 H14C 109.5 . . ?

loop_
_geom_bond_atom_site_label_1
_geom_bond_atom_site_label_2
_geom_bond_distance
_geom_bond_site_symmetry_2
_geom_bond_publ_flag
S1 P1 1.9296(12) . ?
P1 O11 1.575(2) . ?
P1 O12 1.596(3) . ?
P1 C1 1.816(3) . ?
C1 C2 1.380(5) . ?
C1 C10 1.431(5) . ?
C2 C3 1.405(5) . ?
C2 H2A 0.9500 . ?
C3 C4 1.345(5) . ?
C3 H3A 0.9500 . ?
C4 C5 1.423(5) . ?
C4 H4A 0.9500 . ?
C5 C6 1.411(4) . ?
C5 C10 1.439(4) . ?
C6 C7 1.366(5) . ?
C6 H6A 0.9500 . ?
C7 C8 1.399(4) . ?
C7 H7A 0.9500 . ?
C8 C9 1.383(4) . ?
C8 H8A 0.9500 . ?
C9 C10 1.456(4) . ?
C9 P9 1.809(3) . ?
P9 O9 1.462(2) . ?
P9 O13 1.572(2) . ?
P9 O14 1.585(3) . ?
O11 C11 1.460(4) . ?
C11 H11A 0.9800 . ?
C11 H11B 0.9800 . ?
C11 H11C 0.9800 . ?
O12 C12 1.426(4) . ?
C12 H12A 0.9800 . ?
C12 H12B 0.9800 . ?
C12 H12C 0.9800 . ?
O13 C13 1.422(4) . ?
C13 H13A 0.9800 . ?
C13 H13B 0.9800 . ?
C13 H13C 0.9800 . ?
O14 C14 1.443(4) . ?
C14 H14A 0.9800 . ?
C14 H14B 0.9800 . ?
C14 H14C 0.9800 . ?

loop_
_geom_torsion_atom_site_label_1
_geom_torsion_atom_site_label_2
_geom_torsion_atom_site_label_3
_geom_torsion_atom_site_label_4
_geom_torsion
_geom_torsion_site_symmetry_1
_geom_torsion_site_symmetry_2
_geom_torsion_site_symmetry_3
_geom_torsion_site_symmetry_4
_geom_torsion_publ_flag
O11 P1 C1 C2 157.2(2) . . . . ?
O12 P1 C1 C2 53.4(3) . . . . ?
S1 P1 C1 C2 -70.0(3) . . . . ?
O11 P1 C1 C10 -10.2(3) . . . . ?
O12 P1 C1 C10 -113.9(3) . . . . ?
S1 P1 C1 C10 122.7(3) . . . . ?
C10 C1 C2 C3 3.8(5) . . . . ?
P1 C1 C2 C3 -164.9(3) . . . . ?
C1 C2 C3 C4 4.5(6) . . . . ?
C2 C3 C4 C5 -5.2(5) . . . . ?
C3 C4 C5 C6 177.5(3) . . . . ?
C3 C4 C5 C10 -2.1(5) . . . . ?
C4 C5 C6 C7 175.8(3) . . . . ?
C10 C5 C6 C7 -4.5(5) . . . . ?
C5 C6 C7 C8 -5.9(5) . . . . ?
C6 C7 C8 C9 7.9(5) . . . . ?
C7 C8 C9 C10 0.6(5) . . . . ?
C7 C8 C9 P9 -165.4(3) . . . . ?
C2 C1 C10 C5 -10.7(5) . . . . ?
P1 C1 C10 C5 155.6(3) . . . . ?
C2 C1 C10 C9 166.9(3) . . . . ?
P1 C1 C10 C9 -26.8(5) . . . . ?
C6 C5 C10 C1 -169.7(3) . . . . ?
C4 C5 C10 C1 10.0(5) . . . . ?
C6 C5 C10 C9 12.5(5) . . . . ?
C4 C5 C10 C9 -167.9(3) . . . . ?
C8 C9 C10 C1 171.9(3) . . . . ?
P9 C9 C10 C1 -23.6(5) . . . . ?
C8 C9 C10 C5 -10.5(5) . . . . ?
P9 C9 C10 C5 154.0(3) . . . . ?
C8 C9 P9 O9 153.4(2) . . . . ?
C10 C9 P9 O9 -11.9(4) . . . . ?
C8 C9 P9 O13 -77.7(3) . . . . ?
C10 C9 P9 O13 117.0(3) . . . . ?
C8 C9 P9 O14 28.9(3) . . . . ?
C10 C9 P9 O14 -136.4(3) . . . . ?
O12 P1 O11 C11 -71.5(3) . . . . ?
C1 P1 O11 C11 -176.0(2) . . . . ?
S1 P1 O11 C11 51.9(3) . . . . ?
O11 P1 O12 C12 135.4(3) . . . . ?
C1 P1 O12 C12 -120.2(3) . . . . ?
S1 P1 O12 C12 7.1(3) . . . . ?
O9 P9 O13 C13 -176.9(3) . . . . ?
O14 P9 O13 C13 -56.2(4) . . . . ?
C9 P9 O13 C13 52.9(4) . . . . ?
O9 P9 O14 C14 -53.6(3) . . . . ?
O13 P9 O14 C14 -173.5(2) . . . . ?
C9 P9 O14 C14 71.8(3) . . . . ?

loop_
_cod_related_entry_id
_cod_related_entry_database
_cod_related_entry_code
1 ChemSpider 21145895
